data_7229045
loop_
_publ_author_name
'Li, Yunwu'
'Guo, Ling-Yu'
'Feng, Lei'
'Jaglicic, Zvonko'
'Zeng, Suyuan'
'Sun, Di'

_publ_section_title
;
 Self-Assembly, Structures, Magnetic Properties and Solution Behaviors of
 Six Mixed-Valence Cobalt Clusters
;
_journal_name_full CrystEngComm
_journal_paper_doi 10.1039/C7CE01375B
_journal_year 2017
_chemical_formula_sum 'C52 H78 Cl4 Co4 N20 O22'
_chemical_formula_weight 1712.86
_space_group_crystal_system triclinic
_space_group_IT_number 2
_space_group_name_Hall '-P 1'
_space_group_name_H-M_alt 'P -1'
_symmetry_space_group_name_Hall '-P 1'
_symmetry_space_group_name_H-M 'P -1'
_atom_sites_solution_hydrogens geom
_audit_creation_method SHELXL-2014/7
_audit_update_record
;
2017-04-24 deposited with the CCDC.
2017-09-04 downloaded from the CCDC.
;
_cell_angle_alpha 62.1907(10)
_cell_angle_beta 73.1924(11)
_cell_angle_gamma 80.8940(12)
_cell_formula_units_Z 1
_cell_length_a 10.5179(2)
_cell_length_b 14.0136(3)
_cell_length_c 14.7009(3)
_cell_measurement_reflns_used 9145
_cell_measurement_temperature 173(2)
_cell_measurement_theta_max 27.514
_cell_measurement_theta_min 2.571
_cell_volume 1833.99(7)
_computing_structure_refinement 'SHELXL-2014/7 (Sheldrick, 2014)'
_diffrn_ambient_temperature 173(2)
_diffrn_measured_fraction_theta_full 0.993
_diffrn_measured_fraction_theta_max 0.993
_diffrn_measurement_device_type 'Bruker APEX-II CCD'
_diffrn_measurement_method '\f and \w scans'
_diffrn_radiation_type MoK\a
_diffrn_radiation_wavelength 0.71073
_diffrn_reflns_av_R_equivalents 0.0215
_diffrn_reflns_av_unetI/netI 0.0262
_diffrn_reflns_Laue_measured_fraction_full 0.993
_diffrn_reflns_Laue_measured_fraction_max 0.993
_diffrn_reflns_limit_h_max 12
_diffrn_reflns_limit_h_min -11
_diffrn_reflns_limit_k_max 12
_diffrn_reflns_limit_k_min -16
_diffrn_reflns_limit_l_max 17
_diffrn_reflns_limit_l_min -17
_diffrn_reflns_number 16804
_diffrn_reflns_point_group_measured_fraction_full 0.993
_diffrn_reflns_point_group_measured_fraction_max 0.993
_diffrn_reflns_theta_full 24.997
_diffrn_reflns_theta_max 24.997
_diffrn_reflns_theta_min 2.569
_diffrn_source 'fine-focus sealed tube'
_exptl_absorpt_coefficient_mu 1.118
_exptl_absorpt_correction_T_max 0.7456
_exptl_absorpt_correction_T_min 0.6339
_exptl_absorpt_correction_type multi-scan
_exptl_absorpt_process_details sadabs
_exptl_crystal_density_diffrn 1.551
_exptl_crystal_density_method 'not measured'
_exptl_crystal_description plate
_exptl_crystal_F_000 882
_exptl_crystal_size_max 0.200
_exptl_crystal_size_mid 0.150
_exptl_crystal_size_min 0.100
_exptl_transmission_factor_max 0.8502
_exptl_transmission_factor_min 0.8502
_refine_diff_density_max 1.187
_refine_diff_density_min -0.974
_refine_diff_density_rms 0.075
_refine_ls_extinction_method none
_refine_ls_goodness_of_fit_ref 1.031
_refine_ls_hydrogen_treatment constr
_refine_ls_matrix_type full
_refine_ls_number_parameters 497
_refine_ls_number_reflns 6447
_refine_ls_number_restraints 30
_refine_ls_restrained_S_all 1.068
_refine_ls_R_factor_all 0.0472
_refine_ls_R_factor_gt 0.0390
_refine_ls_shift/su_max 0.003
_refine_ls_shift/su_mean 0.000
_refine_ls_structure_factor_coef Fsqd
_refine_ls_weighting_details 'w=1/[\s^2^(Fo^2^)+(0.0480P)^2^+3.7848P] where P=(Fo^2^+2Fc^2^)/3'
_refine_ls_weighting_scheme calc
_refine_ls_wR_factor_gt 0.0986
_refine_ls_wR_factor_ref 0.1064
_reflns_Friedel_coverage 0.000
_reflns_number_gt 5566
_reflns_number_total 6447
_reflns_threshold_expression 'I > 2\s(I)'
_cod_data_source_file c7ce01375b2.cif
_cod_data_source_block P2
_cod_database_code 7229045
_shelx_shelxl_version_number 2014/7
_shelx_space_group_comment
;
The symmetry employed for this shelxl refinement is uniquely defined
by the following loop, which should always be used as a source of
symmetry information in preference to the above space-group names.
They are only intended as comments.
;
_shelx_estimated_absorpt_t_min 0.807
_shelx_estimated_absorpt_t_max 0.896

loop_
_space_group_symop_operation_xyz
'x, y, z'
'-x, -y, -z'

loop_
_atom_site_label
_atom_site_type_symbol
_atom_site_fract_x
_atom_site_fract_y
_atom_site_fract_z
_atom_site_U_iso_or_equiv
_atom_site_adp_type
_atom_site_occupancy
_atom_site_site_symmetry_order
_atom_site_calc_flag
_atom_site_refinement_flags_posn
_atom_site_refinement_flags_adp
_atom_site_refinement_flags_occupancy
Co1 Co 0.58442(4) 0.12814(3) 0.80024(3) 0.01668(11) Uani 1 1 d . . .
Co2 Co 0.51708(4) 0.09723(3) 1.02830(3) 0.01743(11) Uani 1 1 d . . .
O8 O 0.62150(19) -0.01968(15) 0.84099(15) 0.0202(4) Uani 1 1 d . . .
O9 O 0.43700(18) 0.07712(15) 0.92206(15) 0.0174(4) Uani 1 1 d . . .
O10 O 0.67577(19) 0.12605(15) 0.89585(15) 0.0182(4) Uani 1 1 d . . .
N1 N 0.8089(2) 0.0476(2) 0.70980(19) 0.0221(5) Uani 1 1 d . . .
N2 N 0.7446(2) 0.14505(19) 0.69109(19) 0.0209(5) Uani 1 1 d . . .
N3 N 0.4574(2) 0.12810(19) 0.72844(19) 0.0217(5) Uani 1 1 d . . .
N4 N 0.3308(2) 0.12048(19) 0.79119(19) 0.0218(5) Uani 1 1 d . . .
N5 N 0.5608(2) 0.28091(19) 0.76458(18) 0.0200(5) Uani 1 1 d . . .
N6 N 0.6482(2) 0.30924(19) 0.80034(19) 0.0212(5) Uani 1 1 d . . .
N7 N 0.4225(3) 0.2487(2) 0.9966(2) 0.0251(6) Uani 1 1 d . . .
N8 N 0.6284(3) 0.1255(2) 1.1088(2) 0.0260(6) Uani 1 1 d . . .
C1 C 0.7736(4) 0.3339(3) 0.5483(3) 0.0346(8) Uani 1 1 d . . .
H1A H 0.7709 0.3654 0.5959 0.052 Uiso 1 1 calc R U .
H1B H 0.6853 0.3407 0.5357 0.052 Uiso 1 1 calc R U .
H1C H 0.8379 0.3720 0.4807 0.052 Uiso 1 1 calc R U .
C2 C 0.8144(3) 0.2171(2) 0.5980(2) 0.0252(7) Uani 1 1 d . . .
C3 C 0.9233(3) 0.1650(3) 0.5591(2) 0.0284(7) Uani 1 1 d . . .
H3 H 0.9890 0.1973 0.4945 0.034 Uiso 1 1 calc R U .
C4 C 0.9185(3) 0.0572(3) 0.6317(2) 0.0260(7) Uani 1 1 d . . .
C5 C 1.0076(3) -0.0381(3) 0.6355(3) 0.0368(8) Uani 1 1 d . . .
H5A H 0.9616 -0.0878 0.6269 0.055 Uiso 1 1 calc R U .
H5B H 1.0312 -0.0751 0.7040 0.055 Uiso 1 1 calc R U .
H5C H 1.0886 -0.0139 0.5782 0.055 Uiso 1 1 calc R U .
C6 C 0.7561(3) -0.0437(2) 0.8116(2) 0.0234(6) Uani 1 1 d . . .
H6A H 0.7689 -0.1115 0.8041 0.028 Uiso 1 1 calc R U .
H6B H 0.8013 -0.0521 0.8655 0.028 Uiso 1 1 calc R U .
C7 C 0.5628(4) 0.1292(3) 0.5531(3) 0.0327(8) Uani 1 1 d . . .
H7A H 0.5967 0.2026 0.5132 0.049 Uiso 1 1 calc R U .
H7B H 0.5355 0.1096 0.5058 0.049 Uiso 1 1 calc R U .
H7C H 0.6328 0.0786 0.5821 0.049 Uiso 1 1 calc R U .
C8 C 0.4472(3) 0.1245(2) 0.6411(2) 0.0248(7) Uani 1 1 d . . .
C9 C 0.3133(3) 0.1163(3) 0.6493(3) 0.0297(7) Uani 1 1 d . . .
H9 H 0.2781 0.1132 0.5981 0.036 Uiso 1 1 calc R U .
C10 C 0.2417(3) 0.1134(2) 0.7451(3) 0.0276(7) Uani 1 1 d . . .
C11 C 0.0972(3) 0.1025(3) 0.7983(3) 0.0390(8) Uani 1 1 d . . .
H11A H 0.0811 0.0299 0.8571 0.058 Uiso 1 1 calc R U .
H11B H 0.0470 0.1142 0.7470 0.058 Uiso 1 1 calc R U .
H11C H 0.0684 0.1562 0.8256 0.058 Uiso 1 1 calc R U .
C12 C 0.3157(3) 0.1183(2) 0.8944(2) 0.0231(6) Uani 1 1 d . . .
H12A H 0.2968 0.1919 0.8893 0.028 Uiso 1 1 calc R U .
H12B H 0.2420 0.0714 0.9481 0.028 Uiso 1 1 calc R U .
C13 C 0.3841(4) 0.3773(3) 0.6668(3) 0.0356(8) Uani 1 1 d . . .
H13A H 0.4155 0.3409 0.6210 0.053 Uiso 1 1 calc R U .
H13B H 0.3618 0.4530 0.6240 0.053 Uiso 1 1 calc R U .
H13C H 0.3051 0.3417 0.7218 0.053 Uiso 1 1 calc R U .
C14 C 0.4911(3) 0.3716(2) 0.7179(2) 0.0246(6) Uani 1 1 d . . .
C15 C 0.5345(3) 0.4557(2) 0.7257(3) 0.0280(7) Uani 1 1 d . . .
H15 H 0.5016 0.5282 0.6994 0.034 Uiso 1 1 calc R U .
C16 C 0.6341(3) 0.4139(2) 0.7787(2) 0.0258(7) Uani 1 1 d . . .
C17 C 0.7148(4) 0.4631(3) 0.8131(3) 0.0375(8) Uani 1 1 d . . .
H17A H 0.7016 0.4242 0.8903 0.056 Uiso 1 1 calc R U .
H17B H 0.6870 0.5390 0.7929 0.056 Uiso 1 1 calc R U .
H17C H 0.8089 0.4587 0.7787 0.056 Uiso 1 1 calc R U .
C18 C 0.3010(4) 0.4284(3) 0.9828(4) 0.0516(11) Uani 1 1 d . . .
H18A H 0.2438 0.4514 0.9337 0.077 Uiso 1 1 calc R U .
H18B H 0.3671 0.4834 0.9562 0.077 Uiso 1 1 calc R U .
H18C H 0.2468 0.4190 1.0529 0.077 Uiso 1 1 calc R U .
C19 C 0.3685(3) 0.3266(3) 0.9914(3) 0.0292(7) Uani 1 1 d . . .
C20 C 0.6547(3) 0.1503(3) 1.1642(3) 0.0301(7) Uani 1 1 d . . .
C21 C 0.6885(4) 0.1822(4) 1.2354(3) 0.0453(9) Uani 1 1 d . . .
H21A H 0.7826 0.2003 1.2105 0.068 Uiso 1 1 calc R U .
H21B H 0.6720 0.1225 1.3072 0.068 Uiso 1 1 calc R U .
H21C H 0.6337 0.2453 1.2363 0.068 Uiso 1 1 calc R U .
C26 C 0.7399(3) 0.2234(2) 0.8521(2) 0.0215(6) Uani 1 1 d . . .
H26A H 0.8240 0.2237 0.7997 0.026 Uiso 1 1 calc R U .
H26B H 0.7605 0.2340 0.9083 0.026 Uiso 1 1 calc R U .
Cl1 Cl 0.30833(9) 0.21467(7) 0.33256(7) 0.0381(2) Uani 1 1 d . . .
O1 O 0.3895(9) 0.1273(7) 0.3119(8) 0.0930(18) Uani 0.5 1 d . U P
O1W O 0.2932(11) 0.1068(8) 0.4081(9) 0.102(2) Uani 0.5 1 d . U P
O2 O 0.2255(10) 0.1481(9) 0.4306(8) 0.103(2) Uani 0.5 1 d . U P
O2W O 0.1741(5) 0.2669(5) 0.3374(5) 0.0582(14) Uani 0.5 1 d . U P
O3 O 0.2632(9) 0.2672(7) 0.2391(7) 0.0855(14) Uani 0.5 1 d . U P
O3W O 0.3608(9) 0.2387(7) 0.2272(7) 0.0830(14) Uani 0.5 1 d . U P
O11 O 0.3866(3) 0.2726(3) 0.3532(3) 0.0655(9) Uani 1 1 d . . .
N10 N 0.7335(4) 0.3665(4) 0.3092(4) 0.0668(11) Uani 1 1 d . . .
C22 C 0.8395(5) 0.3888(3) 0.2640(3) 0.0474(10) Uani 1 1 d . . .
C23 C 0.9734(5) 0.4187(5) 0.2051(5) 0.0861(18) Uani 1 1 d . . .
H23A H 0.9917 0.4119 0.1391 0.129 Uiso 1 1 calc R U .
H23B H 1.0348 0.3712 0.2475 0.129 Uiso 1 1 calc R U .
H23C H 0.9853 0.4937 0.1883 0.129 Uiso 1 1 calc R U .
N9 N 0.0070(4) 0.3982(4) 0.6524(3) 0.0720(12) Uani 1 1 d . . .
C24 C 0.1759(5) 0.3791(3) 0.4943(3) 0.0521(10) Uani 1 1 d . . .
H24A H 0.1416 0.4191 0.4306 0.078 Uiso 1 1 calc R U .
H24B H 0.1885 0.3027 0.5098 0.078 Uiso 1 1 calc R U .
H24C H 0.2611 0.4084 0.4822 0.078 Uiso 1 1 calc R U .
C25 C 0.0821(4) 0.3896(3) 0.5832(3) 0.0460(10) Uani 1 1 d . . .
Cl2 Cl 0.00211(9) 0.26705(8) 0.00399(7) 0.0420(2) Uani 1 1 d . . .
O4 O -0.0238(5) 0.1673(4) 0.0120(4) 0.1153(17) Uani 1 1 d . . .
O5 O 0.0447(4) 0.2481(4) 0.0933(3) 0.0938(13) Uani 1 1 d . . .
O6 O -0.1132(3) 0.3344(3) -0.0012(3) 0.0838(12) Uani 1 1 d . . .
O7 O 0.1071(3) 0.3181(3) -0.0877(3) 0.0765(11) Uani 1 1 d . . .

loop_
_atom_site_aniso_label
_atom_site_aniso_U_11
_atom_site_aniso_U_22
_atom_site_aniso_U_33
_atom_site_aniso_U_23
_atom_site_aniso_U_13
_atom_site_aniso_U_12
Co1 0.0190(2) 0.0161(2) 0.0143(2) -0.00567(15) -0.00406(15) -0.00220(15)
Co2 0.0199(2) 0.0174(2) 0.0149(2) -0.00659(16) -0.00363(15) -0.00325(15)
O8 0.0212(10) 0.0177(10) 0.0182(10) -0.0068(8) -0.0015(8) -0.0016(8)
O9 0.0170(10) 0.0186(10) 0.0159(9) -0.0065(8) -0.0046(8) -0.0019(8)
O10 0.0198(10) 0.0177(10) 0.0161(9) -0.0055(8) -0.0046(8) -0.0038(8)
N1 0.0226(13) 0.0232(13) 0.0183(12) -0.0089(10) -0.0017(10) -0.0018(10)
N2 0.0246(13) 0.0203(12) 0.0172(12) -0.0082(10) -0.0031(10) -0.0032(10)
N3 0.0261(13) 0.0190(12) 0.0184(12) -0.0064(10) -0.0055(10) -0.0027(10)
N4 0.0229(13) 0.0222(13) 0.0209(12) -0.0086(10) -0.0076(10) -0.0013(10)
N5 0.0224(13) 0.0202(12) 0.0189(12) -0.0085(10) -0.0062(10) -0.0037(10)
N6 0.0248(13) 0.0192(12) 0.0206(12) -0.0077(10) -0.0066(10) -0.0048(10)
N7 0.0307(14) 0.0221(14) 0.0216(13) -0.0099(11) -0.0038(11) -0.0026(11)
N8 0.0271(14) 0.0284(14) 0.0257(14) -0.0132(12) -0.0074(11) -0.0043(11)
C1 0.046(2) 0.0263(17) 0.0231(16) -0.0057(14) -0.0008(15) -0.0098(15)
C2 0.0311(17) 0.0263(16) 0.0173(14) -0.0076(13) -0.0029(12) -0.0116(13)
C3 0.0272(17) 0.0361(18) 0.0200(15) -0.0132(14) 0.0038(13) -0.0119(14)
C4 0.0225(15) 0.0355(18) 0.0225(15) -0.0160(14) -0.0010(12) -0.0058(13)
C5 0.0293(18) 0.044(2) 0.0325(18) -0.0191(16) 0.0010(14) 0.0012(15)
C6 0.0215(15) 0.0225(15) 0.0197(15) -0.0067(12) -0.0008(12) -0.0010(12)
C7 0.045(2) 0.0364(19) 0.0226(16) -0.0154(14) -0.0102(15) -0.0047(15)
C8 0.0386(18) 0.0192(15) 0.0194(15) -0.0070(12) -0.0134(13) -0.0013(13)
C9 0.0378(19) 0.0309(17) 0.0281(17) -0.0137(14) -0.0174(14) -0.0021(14)
C10 0.0313(17) 0.0233(16) 0.0333(17) -0.0112(14) -0.0185(14) 0.0009(13)
C11 0.0290(18) 0.050(2) 0.045(2) -0.0217(18) -0.0186(16) -0.0006(16)
C12 0.0215(15) 0.0267(16) 0.0221(15) -0.0109(13) -0.0073(12) 0.0003(12)
C13 0.042(2) 0.0247(17) 0.041(2) -0.0083(15) -0.0248(17) 0.0033(14)
C14 0.0281(16) 0.0190(15) 0.0227(15) -0.0051(12) -0.0084(13) 0.0008(12)
C15 0.0361(18) 0.0163(15) 0.0291(17) -0.0080(13) -0.0085(14) -0.0002(13)
C16 0.0335(17) 0.0194(15) 0.0217(15) -0.0069(12) -0.0038(13) -0.0062(13)
C17 0.052(2) 0.0264(17) 0.043(2) -0.0164(16) -0.0183(17) -0.0076(15)
C18 0.060(3) 0.038(2) 0.067(3) -0.034(2) -0.021(2) 0.0151(19)
C19 0.0329(18) 0.0297(18) 0.0275(17) -0.0143(14) -0.0080(14) -0.0015(15)
C20 0.0258(17) 0.0330(18) 0.0332(18) -0.0165(15) -0.0064(14) -0.0009(13)
C21 0.046(2) 0.061(3) 0.050(2) -0.038(2) -0.0167(18) -0.0030(19)
C26 0.0210(15) 0.0228(15) 0.0203(14) -0.0076(12) -0.0056(12) -0.0049(12)
Cl1 0.0449(5) 0.0384(5) 0.0335(4) -0.0168(4) -0.0119(4) -0.0009(4)
O1 0.087(4) 0.081(3) 0.116(4) -0.058(3) -0.005(3) -0.005(3)
O1W 0.099(4) 0.084(4) 0.115(4) -0.045(3) -0.008(4) -0.014(3)
O2 0.097(5) 0.114(5) 0.099(4) -0.053(4) 0.005(4) -0.039(4)
O2W 0.031(3) 0.072(3) 0.079(3) -0.039(3) -0.014(2) -0.003(2)
O3 0.080(3) 0.102(3) 0.084(3) -0.047(2) -0.024(3) -0.001(3)
O3W 0.079(3) 0.102(3) 0.082(3) -0.050(2) -0.023(3) -0.001(3)
O11 0.0557(19) 0.067(2) 0.095(3) -0.0466(19) -0.0320(18) 0.0023(16)
N10 0.059(3) 0.074(3) 0.074(3) -0.038(2) -0.015(2) -0.005(2)
C22 0.056(3) 0.046(2) 0.052(2) -0.027(2) -0.023(2) 0.000(2)
C23 0.056(3) 0.072(4) 0.115(5) -0.033(3) -0.009(3) -0.012(3)
N9 0.068(3) 0.083(3) 0.052(2) -0.023(2) -0.009(2) 0.000(2)
C24 0.060(3) 0.042(2) 0.048(2) -0.0157(19) -0.015(2) 0.0032(19)
C25 0.047(2) 0.038(2) 0.045(2) -0.0072(18) -0.018(2) -0.0031(17)
Cl2 0.0338(5) 0.0476(5) 0.0440(5) -0.0197(4) -0.0132(4) 0.0046(4)
O4 0.110(4) 0.094(3) 0.153(4) -0.075(3) 0.009(3) -0.046(3)
O5 0.099(3) 0.114(3) 0.083(3) -0.043(2) -0.061(2) 0.024(3)
O6 0.0475(19) 0.096(3) 0.065(2) -0.010(2) -0.0143(16) 0.0307(18)
O7 0.054(2) 0.065(2) 0.081(2) -0.0228(19) 0.0068(18) 0.0028(16)

loop_
_atom_type_symbol
_atom_type_description
_atom_type_scat_dispersion_real
_atom_type_scat_dispersion_imag
_atom_type_scat_source
C C 0.0033 0.0016 'International Tables Vol C Tables 4.2.6.8 and 6.1.1.4'
H H 0.0000 0.0000 'International Tables Vol C Tables 4.2.6.8 and 6.1.1.4'
Cl Cl 0.1484 0.1585 'International Tables Vol C Tables 4.2.6.8 and 6.1.1.4'
Co Co 0.3494 0.9721 'International Tables Vol C Tables 4.2.6.8 and 6.1.1.4'
N N 0.0061 0.0033 'International Tables Vol C Tables 4.2.6.8 and 6.1.1.4'
O O 0.0106 0.0060 'International Tables Vol C Tables 4.2.6.8 and 6.1.1.4'

loop_
_geom_angle_atom_site_label_1
_geom_angle_atom_site_label_2
_geom_angle_atom_site_label_3
_geom_angle
_geom_angle_site_symmetry_1
_geom_angle_site_symmetry_3
O8 Co1 O10 91.30(8) . .
O8 Co1 O9 83.36(8) . .
O10 Co1 O9 84.96(8) . .
O8 Co1 N2 83.70(9) . .
O10 Co1 N2 93.13(9) . .
O9 Co1 N2 166.87(9) . .
O8 Co1 N3 90.71(10) . .
O10 Co1 N3 167.24(9) . .
O9 Co1 N3 82.76(9) . .
N2 Co1 N3 99.62(10) . .
O8 Co1 N5 174.00(10) . .
O10 Co1 N5 82.98(9) . .
O9 Co1 N5 97.88(9) . .
N2 Co1 N5 94.77(10) . .
N3 Co1 N5 95.26(10) . .
O8 Co2 N8 93.47(9) 2_657 .
O8 Co2 O10 160.60(8) 2_657 .
N8 Co2 O10 93.13(9) . .
O8 Co2 N7 93.98(9) 2_657 .
N8 Co2 N7 89.42(10) . .
O10 Co2 N7 104.32(9) . .
O8 Co2 O9 97.23(8) 2_657 .
N8 Co2 O9 168.97(9) . .
O10 Co2 O9 75.88(7) . .
N7 Co2 O9 92.50(9) . .
O8 Co2 O9 73.67(7) 2_657 2_657
N8 Co2 O9 99.56(9) . 2_657
O10 Co2 O9 87.25(7) . 2_657
N7 Co2 O9 165.02(9) . 2_657
O9 Co2 O9 80.98(8) . 2_657
C6 O8 Co1 113.14(17) . .
C6 O8 Co2 130.93(17) . 2_657
Co1 O8 Co2 106.36(9) . 2_657
C12 O9 Co1 111.32(16) . .
C12 O9 Co2 128.15(17) . .
Co1 O9 Co2 98.16(8) . .
C12 O9 Co2 117.81(17) . 2_657
Co1 O9 Co2 96.60(8) . 2_657
Co2 O9 Co2 99.03(8) . 2_657
C26 O10 Co1 109.94(16) . .
C26 O10 Co2 116.13(17) . .
Co1 O10 Co2 99.61(8) . .
C4 N1 N2 111.1(2) . .
C4 N1 C6 131.9(3) . .
N2 N1 C6 116.7(2) . .
C2 N2 N1 106.4(2) . .
C2 N2 Co1 143.1(2) . .
N1 N2 Co1 110.32(17) . .
C8 N3 N4 106.3(2) . .
C8 N3 Co1 142.8(2) . .
N4 N3 Co1 110.61(18) . .
C10 N4 N3 111.4(2) . .
C10 N4 C12 131.7(3) . .
N3 N4 C12 116.9(2) . .
C14 N5 N6 105.8(2) . .
C14 N5 Co1 144.6(2) . .
N6 N5 Co1 109.61(17) . .
C16 N6 N5 111.7(2) . .
C16 N6 C26 132.0(3) . .
N5 N6 C26 116.3(2) . .
C19 N7 Co2 172.3(3) . .
C20 N8 Co2 160.5(3) . .
N2 C2 C3 109.1(3) . .
N2 C2 C1 122.8(3) . .
C3 C2 C1 128.2(3) . .
C4 C3 C2 107.2(3) . .
N1 C4 C3 106.1(3) . .
N1 C4 C5 121.2(3) . .
C3 C4 C5 132.7(3) . .
O8 C6 N1 105.8(2) . .
N3 C8 C9 108.7(3) . .
N3 C8 C7 123.4(3) . .
C9 C8 C7 127.9(3) . .
C10 C9 C8 107.6(3) . .
N4 C10 C9 106.1(3) . .
N4 C10 C11 121.8(3) . .
C9 C10 C11 132.1(3) . .
O9 C12 N4 106.0(2) . .
N5 C14 C15 109.2(3) . .
N5 C14 C13 123.8(3) . .
C15 C14 C13 127.0(3) . .
C16 C15 C14 107.2(3) . .
N6 C16 C15 106.1(3) . .
N6 C16 C17 121.8(3) . .
C15 C16 C17 132.1(3) . .
N7 C19 C18 178.8(4) . .
N8 C20 C21 179.9(5) . .
O10 C26 N6 106.6(2) . .
O3W Cl1 O1W 119.3(6) . .
O3W Cl1 O3 43.8(4) . .
O1W Cl1 O3 127.9(6) . .
O3W Cl1 O2 147.5(5) . .
O1W Cl1 O2 38.7(5) . .
O3 Cl1 O2 121.8(6) . .
O3W Cl1 O11 104.4(4) . .
O1W Cl1 O11 113.2(5) . .
O3 Cl1 O11 118.7(4) . .
O2 Cl1 O11 107.2(4) . .
O3W Cl1 O1 64.6(5) . .
O1W Cl1 O1 58.7(5) . .
O3 Cl1 O1 98.7(5) . .
O2 Cl1 O1 97.1(6) . .
O11 Cl1 O1 110.0(4) . .
O3W Cl1 O2W 105.0(4) . .
O1W Cl1 O2W 107.2(5) . .
O3 Cl1 O2W 61.4(4) . .
O2 Cl1 O2W 72.9(5) . .
O11 Cl1 O2W 106.9(3) . .
O1 Cl1 O2W 143.1(4) . .
O1W O1 Cl1 57.8(5) . .
O1W O1 O3W 109.0(7) . .
Cl1 O1 O3W 54.5(4) . .
O2 O1W Cl1 71.3(10) . .
O2 O1W O1 134.1(14) . .
Cl1 O1W O1 63.5(6) . .
O1W O2 Cl1 70.0(9) . .
O1W O2 O2W 119.0(13) . .
Cl1 O2 O2W 55.5(4) . .
O3 O2W Cl1 56.8(4) . .
O3 O2W O2 100.4(6) . .
Cl1 O2W O2 51.5(4) . .
O3W O3 Cl1 66.5(7) . .
O3W O3 O2W 128.1(9) . .
Cl1 O3 O2W 61.8(4) . .
O3 O3W Cl1 69.7(7) . .
O3 O3W O1 116.0(10) . .
Cl1 O3W O1 61.0(5) . .
N10 C22 C23 179.0(6) . .
N9 C25 C24 179.1(5) . .
O5 Cl2 O4 108.9(3) . .
O5 Cl2 O6 109.4(3) . .
O4 Cl2 O6 110.7(3) . .
O5 Cl2 O7 107.7(3) . .
O4 Cl2 O7 109.6(3) . .
O6 Cl2 O7 110.5(2) . .

loop_
_geom_bond_atom_site_label_1
_geom_bond_atom_site_label_2
_geom_bond_distance
_geom_bond_site_symmetry_2
Co1 O8 1.8771(19) .
Co1 O10 1.9062(19) .
Co1 O9 1.9165(19) .
Co1 N2 1.917(2) .
Co1 N3 1.927(2) .
Co1 N5 1.944(2) .
Co2 O8 1.9827(19) 2_657
Co2 N8 2.077(3) .
Co2 O10 2.0833(19) .
Co2 N7 2.095(3) .
Co2 O9 2.1155(19) .
Co2 O9 2.2140(19) 2_657
O8 C6 1.391(3) .
O8 Co2 1.9828(19) 2_657
O9 C12 1.405(3) .
O9 Co2 2.2140(19) 2_657
O10 C26 1.397(3) .
N1 C4 1.343(4) .
N1 N2 1.365(3) .
N1 C6 1.464(4) .
N2 C2 1.340(4) .
N3 C8 1.343(4) .
N3 N4 1.370(3) .
N4 C10 1.344(4) .
N4 C12 1.465(4) .
N5 C14 1.344(4) .
N5 N6 1.368(3) .
N6 C16 1.341(4) .
N6 C26 1.470(4) .
N7 C19 1.127(4) .
N8 C20 1.134(4) .
C1 C2 1.496(5) .
C2 C3 1.385(5) .
C3 C4 1.383(5) .
C4 C5 1.494(5) .
C7 C8 1.481(5) .
C8 C9 1.397(5) .
C9 C10 1.377(5) .
C10 C11 1.490(5) .
C13 C14 1.497(4) .
C14 C15 1.392(4) .
C15 C16 1.379(5) .
C16 C17 1.486(4) .
C18 C19 1.455(5) .
C20 C21 1.457(5) .
Cl1 O3W 1.376(8) .
Cl1 O1W 1.397(10) .
Cl1 O3 1.407(8) .
Cl1 O2 1.409(9) .
Cl1 O11 1.419(3) .
Cl1 O1 1.478(8) .
Cl1 O2W 1.482(6) .
O1 O1W 1.411(13) .
O1 O3W 1.527(12) .
O1W O2 0.930(12) .
O2 O2W 1.720(13) .
O2W O3 1.476(10) .
O3 O3W 1.037(10) .
N10 C22 1.127(6) .
C22 C23 1.433(7) .
N9 C25 1.137(6) .
C24 C25 1.446(6) .
Cl2 O5 1.404(4) .
Cl2 O4 1.410(4) .
Cl2 O6 1.411(3) .
Cl2 O7 1.427(3) .
